data_7021543
loop_
_publ_author_name
'Uhreck\'y, R\'obert'
'Monco\<l, J\'an'
'Koman, Marian'
'Titi\<s, J\'an'
'Bo\<ca, Roman'

_publ_section_title
;
 Structure and magnetism of a Mn(iii)-Mn(ii)-Mn(ii)-Mn(iii) chain complex.
;
_journal_issue 26
_journal_name_full 'Dalton transactions (Cambridge, England : 2003)'
_journal_page_first 9490
_journal_page_last 9494
_journal_paper_doi 10.1039/c3dt50940k
_journal_volume 42
_journal_year 2013
_chemical_formula_moiety 'C42 H26 Mn4 N6 O28, 2(CH3OH), 4(H2 O)'
_chemical_formula_sum 'C22 H21 Mn2 N3 O17'
_chemical_formula_weight 709.30
_space_group_IT_number 2
_symmetry_cell_setting triclinic
_symmetry_Int_Tables_number 2
_symmetry_space_group_name_Hall '-P 1'
_symmetry_space_group_name_H-M 'P -1'
_atom_sites_solution_hydrogens geom
_atom_sites_solution_primary direct
_atom_sites_solution_secondary difmap
_audit_creation_method SHELXL-97
_cell_angle_alpha 89.10(1)
_cell_angle_beta 68.11(1)
_cell_angle_gamma 83.26(1)
_cell_formula_units_Z 2
_cell_length_a 10.008(2)
_cell_length_b 11.139(2)
_cell_length_c 13.248(2)
_cell_measurement_reflns_used 23
_cell_measurement_temperature 293(2)
_cell_measurement_theta_max 8.2
_cell_measurement_theta_min 4.1
_cell_volume 1360.3(4)
_computing_cell_refinement 'XSCANS (Siemens, 1994)'
_computing_data_collection 'XSCANS (Siemens, 1994)'
_computing_data_reduction 'XSCANS (Siemens, 1994)'
_computing_structure_refinement 'SHELXL-97 (Sheldrick, 2008)'
_computing_structure_solution 'SIR2011 (Burla, 2012)'
_diffrn_ambient_temperature 293(2)
_diffrn_measured_fraction_theta_full 0.995
_diffrn_measured_fraction_theta_max 0.995
_diffrn_measurement_device_type 'Siemens P4'
_diffrn_measurement_method 2\q/\w
_diffrn_radiation_monochromator graphite
_diffrn_radiation_probe x-ray
_diffrn_radiation_type MoK\a
_diffrn_radiation_wavelength 0.71073
_diffrn_reflns_av_R_equivalents 0.0507
_diffrn_reflns_av_sigmaI/netI 0.0652
_diffrn_reflns_limit_h_max 12
_diffrn_reflns_limit_h_min -1
_diffrn_reflns_limit_k_max 13
_diffrn_reflns_limit_k_min -13
_diffrn_reflns_limit_l_max 16
_diffrn_reflns_limit_l_min -15
_diffrn_reflns_number 6514
_diffrn_reflns_theta_full 26.37
_diffrn_reflns_theta_max 26.37
_diffrn_reflns_theta_min 4.09
_diffrn_source 'fine-focus sealed tube'
_diffrn_standards_decay_% 0.1
_diffrn_standards_interval_count 97
_diffrn_standards_number 3
_exptl_absorpt_coefficient_mu 1.017
_exptl_absorpt_correction_T_max 0.9701
_exptl_absorpt_correction_T_min 0.6865
_exptl_absorpt_correction_type psi-scan
_exptl_absorpt_process_details '(XEMP; Siemens, 1994)'
_exptl_crystal_colour 'dark brown'
_exptl_crystal_density_diffrn 1.732
_exptl_crystal_density_method 'not measured'
_exptl_crystal_description needle
_exptl_crystal_F_000 720
_exptl_crystal_size_max 0.40
_exptl_crystal_size_mid 0.08
_exptl_crystal_size_min 0.03
_refine_diff_density_max 1.623
_refine_diff_density_min -0.659
_refine_diff_density_rms 0.087
_refine_ls_extinction_method none
_refine_ls_goodness_of_fit_ref 1.029
_refine_ls_hydrogen_treatment constr
_refine_ls_matrix_type full
_refine_ls_number_parameters 397
_refine_ls_number_reflns 5543
_refine_ls_number_restraints 6
_refine_ls_restrained_S_all 1.028
_refine_ls_R_factor_all 0.0824
_refine_ls_R_factor_gt 0.0533
_refine_ls_shift/su_max 0.000
_refine_ls_shift/su_mean 0.000
_refine_ls_structure_factor_coef Fsqd
_refine_ls_weighting_details 'calc w=1/[\s^2^(Fo^2^)+(0.0602P)^2^+1.5756P] where P=(Fo^2^+2Fc^2^)/3'
_refine_ls_weighting_scheme calc
_refine_ls_wR_factor_gt 0.1243
_refine_ls_wR_factor_ref 0.1408
_reflns_number_gt 4012
_reflns_number_total 5543
_reflns_threshold_expression >2\s(I)
_cod_data_source_file c3dt50940k.txt
_cod_data_source_block ru12
_cod_database_code 7021543

loop_
_symmetry_equiv_pos_as_xyz
'x, y, z'
'-x, -y, -z'

loop_
_atom_site_label
_atom_site_type_symbol
_atom_site_fract_x
_atom_site_fract_y
_atom_site_fract_z
_atom_site_U_iso_or_equiv
_atom_site_adp_type
_atom_site_occupancy
_atom_site_symmetry_multiplicity
_atom_site_calc_flag
_atom_site_refinement_flags
_atom_site_disorder_assembly
_atom_site_disorder_group
Mn1 Mn -0.14383(6) 0.29306(5) 0.89243(5) 0.02758(17) Uani 1 1 d . . .
Mn2 Mn 0.41627(6) 0.15704(5) 0.47845(5) 0.02734(17) Uani 1 1 d . . .
O1 O -0.2224(3) 0.2750(3) 1.0658(2) 0.0369(7) Uani 1 1 d . . .
O2 O 0.0287(3) 0.2569(3) 0.7268(2) 0.0362(7) Uani 1 1 d . . .
O3 O -0.2310(3) 0.1517(2) 0.8725(2) 0.0329(6) Uani 1 1 d . . .
O4 O -0.1128(3) 0.4621(3) 0.8970(3) 0.0403(7) Uani 1 1 d . . .
O5 O -0.1656(3) 0.1863(3) 1.1999(2) 0.0419(8) Uani 1 1 d . . .
O6 O 0.2579(4) 0.1710(3) 0.6422(2) 0.0480(8) Uani 1 1 d . . .
O7 O -0.4234(3) 0.0908(3) 0.8491(3) 0.0471(8) Uani 1 1 d . . .
O8 O -0.2067(4) 0.6544(3) 0.8915(3) 0.0543(9) Uani 1 1 d . . .
O9 O 0.4047(3) -0.0495(2) 0.4682(2) 0.0311(6) Uani 1 1 d . . .
O10 O 0.2815(4) 0.3529(3) 0.4431(3) 0.0487(8) Uani 1 1 d . . .
O11 O 0.3003(4) -0.1929(3) 0.4184(3) 0.0518(9) Uani 1 1 d . . .
O12 O 0.1183(4) 0.4280(3) 0.3742(3) 0.0516(9) Uani 1 1 d . . .
N1 N 0.0271(3) 0.1995(3) 0.9177(2) 0.0238(7) Uani 1 1 d . . .
N2 N -0.3145(3) 0.3718(3) 0.8701(3) 0.0280(7) Uani 1 1 d . . .
N3 N 0.2372(3) 0.1252(3) 0.4162(3) 0.0288(7) Uani 1 1 d . . .
C1 C 0.0099(4) 0.1691(3) 1.0199(3) 0.0249(8) Uani 1 1 d . . .
C2 C 0.1190(4) 0.0965(4) 1.0399(3) 0.0299(9) Uani 1 1 d . . .
H2 H 0.1070 0.0751 1.1106 0.036 Uiso 1 1 calc R . .
C3 C 0.2462(4) 0.0562(4) 0.9540(4) 0.0350(9) Uani 1 1 d . . .
H3 H 0.3203 0.0078 0.9666 0.042 Uiso 1 1 calc R . .
C4 C 0.2620(4) 0.0888(4) 0.8480(3) 0.0306(9) Uani 1 1 d . . .
H4 H 0.3465 0.0628 0.7891 0.037 Uiso 1 1 calc R . .
C5 C 0.1488(4) 0.1609(3) 0.8329(3) 0.0242(8) Uani 1 1 d . . .
C6 C -0.1378(4) 0.2141(4) 1.1035(3) 0.0290(8) Uani 1 1 d . . .
C7 C 0.1462(4) 0.1989(3) 0.7235(3) 0.0289(8) Uani 1 1 d . . .
C8 C -0.4064(4) 0.3031(3) 0.8557(3) 0.0303(9) Uani 1 1 d . . .
C9 C -0.5298(5) 0.3557(4) 0.8424(4) 0.0427(11) Uani 1 1 d . . .
H9 H -0.5952 0.3085 0.8328 0.051 Uiso 1 1 calc R . .
C10 C -0.5544(5) 0.4812(4) 0.8438(4) 0.0469(12) Uani 1 1 d . . .
H10 H -0.6372 0.5187 0.8349 0.056 Uiso 1 1 calc R . .
C11 C -0.4567(5) 0.5512(4) 0.8583(4) 0.0404(11) Uani 1 1 d . . .
H11 H -0.4737 0.6351 0.8599 0.048 Uiso 1 1 calc R . .
C12 C -0.3337(4) 0.4937(3) 0.8703(3) 0.0302(9) Uani 1 1 d . . .
C13 C -0.3552(4) 0.1691(4) 0.8590(3) 0.0314(9) Uani 1 1 d . . .
C14 C -0.2101(5) 0.5464(4) 0.8875(4) 0.0354(9) Uani 1 1 d . . .
C15 C 0.2145(4) 0.0118(4) 0.4047(3) 0.0286(8) Uani 1 1 d . . .
C16 C 0.1076(4) -0.0172(4) 0.3680(3) 0.0354(9) Uani 1 1 d . . .
H16 H 0.0942 -0.0973 0.3607 0.042 Uiso 1 1 calc R . .
C17 C 0.0226(5) 0.0760(4) 0.3431(4) 0.0414(11) Uani 1 1 d . . .
H17 H -0.0507 0.0595 0.3201 0.050 Uiso 1 1 calc R . .
C18 C 0.0469(5) 0.1938(4) 0.3526(4) 0.0411(11) Uani 1 1 d . . .
H18 H -0.0074 0.2576 0.3341 0.049 Uiso 1 1 calc R . .
C19 C 0.1549(4) 0.2150(4) 0.3905(3) 0.0318(9) Uani 1 1 d . . .
C20 C 0.3143(4) -0.0859(4) 0.4324(3) 0.0316(9) Uani 1 1 d . . .
C21 C 0.1913(5) 0.3377(4) 0.4060(4) 0.0383(10) Uani 1 1 d . . .
O1S O 0.5152(3) 0.3119(3) 0.5073(3) 0.0458(8) Uani 1 1 d D . .
H1S H 0.5712 0.2830 0.5358 0.069 Uiso 1 1 d RD . .
H2S H 0.4627 0.3718 0.5410 0.069 Uiso 1 1 d RD . .
O2S O 0.5475(3) 0.1623(3) 0.3053(2) 0.0445(8) Uani 1 1 d D . .
H3S H 0.6268 0.1878 0.2823 0.067 Uiso 1 1 d RD . .
H4S H 0.5088 0.1672 0.2604 0.067 Uiso 1 1 d RD . .
O1M O 0.3579(5) 0.5092(4) 0.6388(4) 0.0735(12) Uani 1 1 d . . .
H1M H 0.3862 0.5753 0.6208 0.110 Uiso 1 1 d R . .
C1M C 0.2092(8) 0.5223(7) 0.6818(8) 0.113(3) Uani 1 1 d . . .
H1M1 H 0.1763 0.4723 0.7438 0.170 Uiso 1 1 d R . .
H1M2 H 0.1738 0.4984 0.6279 0.170 Uiso 1 1 d R . .
H1M3 H 0.1733 0.6053 0.7037 0.170 Uiso 1 1 d R . .
O1W O -0.4153(4) -0.1602(3) 0.8536(3) 0.0515(9) Uani 1 1 d . . .
H1W H -0.3668 -0.2023 0.8830 0.077 Uiso 1 1 d R . .
H2W H -0.4006 -0.0884 0.8533 0.077 Uiso 1 1 d R . .
O2W O 0.1219(6) 0.6451(4) 0.3950(4) 0.0951(16) Uani 1 1 d . . .
H3W H 0.1558 0.5747 0.3967 0.143 Uiso 1 1 d R . .
H4W H 0.0796 0.6545 0.3524 0.143 Uiso 0.50 1 d PR A 1
H5W H 0.1812 0.6930 0.3865 0.143 Uiso 0.50 1 d PR B 2

loop_
_atom_site_aniso_label
_atom_site_aniso_U_11
_atom_site_aniso_U_22
_atom_site_aniso_U_33
_atom_site_aniso_U_23
_atom_site_aniso_U_13
_atom_site_aniso_U_12
Mn1 0.0249(3) 0.0252(3) 0.0328(4) 0.0016(2) -0.0133(3) 0.0048(2)
Mn2 0.0266(3) 0.0283(3) 0.0251(3) 0.0014(2) -0.0085(3) 0.0002(2)
O1 0.0285(15) 0.0426(17) 0.0310(16) 0.0008(13) -0.0059(13) 0.0112(13)
O2 0.0359(16) 0.0452(17) 0.0297(16) 0.0060(13) -0.0167(13) 0.0009(13)
O3 0.0309(15) 0.0250(13) 0.0433(17) 0.0027(12) -0.0171(13) 0.0047(11)
O4 0.0398(17) 0.0321(15) 0.055(2) 0.0029(14) -0.0246(15) -0.0040(13)
O5 0.0315(16) 0.062(2) 0.0270(16) 0.0041(14) -0.0063(13) -0.0008(14)
O6 0.0436(19) 0.065(2) 0.0235(16) 0.0004(15) -0.0042(14) 0.0099(16)
O7 0.0412(18) 0.0307(16) 0.074(2) 0.0007(16) -0.0268(17) -0.0056(14)
O8 0.065(2) 0.0281(17) 0.078(3) 0.0019(16) -0.035(2) -0.0053(15)
O9 0.0297(14) 0.0272(14) 0.0402(17) 0.0023(12) -0.0184(13) -0.0007(11)
O10 0.052(2) 0.0356(17) 0.066(2) 0.0040(16) -0.0331(19) 0.0023(15)
O11 0.057(2) 0.0284(16) 0.090(3) 0.0016(16) -0.051(2) -0.0035(14)
O12 0.055(2) 0.0432(18) 0.056(2) 0.0123(16) -0.0261(18) 0.0144(16)
N1 0.0250(16) 0.0230(15) 0.0234(17) -0.0003(12) -0.0102(13) 0.0016(12)
N2 0.0276(17) 0.0243(16) 0.0300(18) 0.0003(13) -0.0107(14) 0.0049(13)
N3 0.0269(17) 0.0336(18) 0.0229(17) 0.0026(14) -0.0079(14) 0.0033(14)
C1 0.0257(19) 0.0246(18) 0.026(2) 0.0023(15) -0.0115(16) -0.0037(15)
C2 0.029(2) 0.036(2) 0.027(2) 0.0060(17) -0.0145(17) -0.0012(17)
C3 0.027(2) 0.037(2) 0.042(2) 0.0073(19) -0.0172(19) 0.0048(17)
C4 0.0219(19) 0.033(2) 0.031(2) -0.0022(17) -0.0057(17) 0.0043(16)
C5 0.0236(18) 0.0217(17) 0.027(2) 0.0008(15) -0.0091(16) -0.0019(14)
C6 0.0256(19) 0.035(2) 0.026(2) -0.0006(16) -0.0104(17) -0.0007(16)
C7 0.032(2) 0.0279(19) 0.027(2) 0.0034(16) -0.0103(18) -0.0046(16)
C8 0.030(2) 0.0266(19) 0.033(2) 0.0025(16) -0.0111(18) 0.0005(16)
C9 0.038(2) 0.038(2) 0.059(3) -0.004(2) -0.028(2) 0.0034(19)
C10 0.042(3) 0.042(2) 0.064(3) -0.004(2) -0.032(2) 0.014(2)
C11 0.047(3) 0.026(2) 0.050(3) 0.0025(19) -0.024(2) 0.0090(18)
C12 0.034(2) 0.0240(19) 0.029(2) 0.0018(16) -0.0093(18) 0.0039(16)
C13 0.028(2) 0.030(2) 0.035(2) 0.0027(17) -0.0112(18) 0.0015(16)
C14 0.042(2) 0.029(2) 0.036(2) 0.0021(17) -0.015(2) -0.0023(18)
C15 0.0260(19) 0.033(2) 0.024(2) -0.0011(16) -0.0075(16) 0.0001(16)
C16 0.033(2) 0.045(2) 0.031(2) -0.0037(19) -0.0155(19) -0.0032(18)
C17 0.032(2) 0.058(3) 0.037(2) 0.000(2) -0.019(2) 0.004(2)
C18 0.036(2) 0.048(3) 0.038(3) 0.002(2) -0.017(2) 0.010(2)
C19 0.030(2) 0.037(2) 0.025(2) 0.0039(17) -0.0096(17) 0.0059(17)
C20 0.027(2) 0.034(2) 0.034(2) 0.0001(17) -0.0130(18) -0.0002(17)
C21 0.035(2) 0.042(2) 0.033(2) 0.0065(19) -0.0099(19) 0.0078(19)
O1S 0.051(2) 0.0311(16) 0.066(2) 0.0025(15) -0.0373(18) 0.0035(14)
O2S 0.0309(16) 0.066(2) 0.0321(17) 0.0067(15) -0.0063(13) -0.0074(15)
O1M 0.080(3) 0.058(2) 0.078(3) 0.003(2) -0.024(2) -0.008(2)
C1M 0.067(5) 0.095(6) 0.168(9) -0.057(6) -0.039(5) 0.020(4)
O1W 0.064(2) 0.0348(17) 0.066(2) 0.0047(16) -0.037(2) -0.0045(16)
O2W 0.112(4) 0.083(3) 0.118(4) 0.015(3) -0.073(4) -0.019(3)

loop_
_atom_type_symbol
_atom_type_description
_atom_type_scat_dispersion_real
_atom_type_scat_dispersion_imag
_atom_type_scat_source
C C 0.0033 0.0016 'International Tables Vol C Tables 4.2.6.8 and 6.1.1.4'
H H 0.0000 0.0000 'International Tables Vol C Tables 4.2.6.8 and 6.1.1.4'
N N 0.0061 0.0033 'International Tables Vol C Tables 4.2.6.8 and 6.1.1.4'
O O 0.0106 0.0060 'International Tables Vol C Tables 4.2.6.8 and 6.1.1.4'
Mn Mn 0.3368 0.7283 'International Tables Vol C Tables 4.2.6.8 and 6.1.1.4'

loop_
_geom_angle_atom_site_label_1
_geom_angle_atom_site_label_2
_geom_angle_atom_site_label_3
_geom_angle
_geom_angle_site_symmetry_1
_geom_angle_site_symmetry_3
_geom_angle_publ_flag
N1 Mn1 N2 175.8(1) . . y
N1 Mn1 O1 76.5(1) . . y
N1 Mn1 O2 74.7(1) . . y
N1 Mn1 O3 96.2(1) . . y
N1 Mn1 O4 104.4(1) . . y
N2 Mn1 O1 102.4(1) . . y
N2 Mn1 O2 106.2(1) . . y
N2 Mn1 O3 79.7(1) . . y
N2 Mn1 O4 79.7(1) . . y
O1 Mn1 O2 151.2(1) . . y
O1 Mn1 O3 92.2(1) . . y
O1 Mn1 O4 94.8(1) . . y
O2 Mn1 O3 89.6(1) . . y
O2 Mn1 O4 93.5(1) . . y
O3 Mn1 O4 159.3(1) . . y
N3 Mn2 O6 89.4(1) . . y
N3 Mn2 O9 70.5(1) . . y
N3 Mn2 O1S 137.1(1) . . y
N3 Mn2 O2S 83.2(1) . . y
O6 Mn2 O9 91.5(1) . . y
O6 Mn2 O1S 91.7(1) . . y
O6 Mn2 O2S 169.9(1) . . y
O9 Mn2 O1S 152.2(1) . . y
O9 Mn2 O2S 92.4(1) . . y
O1S Mn2 O2S 89.1(1) . . y
O6 Mn2 O9 92.77(11) . 2_656 ?
O2S Mn2 O9 97.29(11) . 2_656 ?
O1S Mn2 O9 81.89(10) . 2_656 ?
N3 Mn2 O9 140.90(11) . 2_656 ?
O9 Mn2 O9 70.38(11) . 2_656 ?
C6 O1 Mn1 116.6(2) . . ?
C7 O2 Mn1 116.0(3) . . ?
C13 O3 Mn1 118.4(2) . . ?
C14 O4 Mn1 118.9(3) . . ?
C7 O6 Mn2 163.0(3) . . ?
C20 O9 Mn2 119.0(2) . . ?
C20 O9 Mn2 131.3(2) . 2_656 ?
Mn2 O9 Mn2 109.62(11) . 2_656 ?
C1 N1 C5 121.5(3) . . ?
C1 N1 Mn1 118.1(2) . . ?
C5 N1 Mn1 120.2(3) . . ?
C8 N2 C12 123.3(3) . . ?
C8 N2 Mn1 118.6(3) . . ?
C12 N2 Mn1 118.1(3) . . ?
C15 N3 C19 118.4(3) . . ?
C15 N3 Mn2 118.2(2) . . ?
C19 N3 Mn2 123.4(3) . . ?
N1 C1 C2 120.2(3) . . ?
N1 C1 C6 113.9(3) . . ?
C2 C1 C6 125.9(4) . . ?
C3 C2 C1 119.6(4) . . ?
C3 C2 H2 120.2 . . ?
C1 C2 H2 120.2 . . ?
C2 C3 C4 119.4(4) . . ?
C2 C3 H3 120.3 . . ?
C4 C3 H3 120.3 . . ?
C5 C4 C3 118.4(4) . . ?
C5 C4 H4 120.8 . . ?
C3 C4 H4 120.8 . . ?
N1 C5 C4 121.0(4) . . ?
N1 C5 C7 114.2(3) . . ?
C4 C5 C7 124.8(3) . . ?
O5 C6 O1 126.7(4) . . ?
O5 C6 C1 118.4(3) . . ?
O1 C6 C1 114.9(3) . . ?
O6 C7 O2 127.7(4) . . ?
O6 C7 C5 117.5(4) . . ?
O2 C7 C5 114.8(3) . . ?
N2 C8 C9 120.2(4) . . ?
N2 C8 C13 111.0(3) . . ?
C9 C8 C13 128.8(4) . . ?
C8 C9 C10 118.2(4) . . ?
C8 C9 H9 120.9 . . ?
C10 C9 H9 120.9 . . ?
C11 C10 C9 120.7(4) . . ?
C11 C10 H10 119.6 . . ?
C9 C10 H10 119.6 . . ?
C12 C11 C10 118.7(4) . . ?
C12 C11 H11 120.6 . . ?
C10 C11 H11 120.6 . . ?
N2 C12 C11 118.9(4) . . ?
N2 C12 C14 111.0(3) . . ?
C11 C12 C14 130.1(4) . . ?
O7 C13 O3 125.6(4) 1 . ?
O7 C13 O3 125.6(4) . . ?
O7 C13 C8 122.2(4) 1 . ?
O7 C13 C8 122.2(4) . . ?
O3 C13 C8 112.2(3) . . ?
O8 C14 O4 126.0(4) . . ?
O8 C14 C12 121.9(4) . . ?
O4 C14 C12 112.1(3) . . ?
N3 C15 C16 122.6(4) . . ?
N3 C15 C20 115.7(3) . . ?
C16 C15 C20 121.6(4) . . ?
C17 C16 C15 118.4(4) . . ?
C17 C16 H16 120.8 . . ?
C15 C16 H16 120.8 . . ?
C18 C17 C16 119.5(4) . . ?
C18 C17 H17 120.2 . . ?
C16 C17 H17 120.2 . . ?
C17 C18 C19 118.5(4) . . ?
C17 C18 H18 120.8 . . ?
C19 C18 H18 120.8 . . ?
N3 C19 C18 122.5(4) . . ?
N3 C19 C21 113.4(4) . . ?
C18 C19 C21 124.1(4) . . ?
O11 C20 O9 126.0(4) . . ?
O11 C20 C15 117.5(4) . . ?
O9 C20 C15 116.4(3) . . ?
O10 C21 O12 123.0(4) . 1 ?
O10 C21 O12 123.0(4) . . ?
O10 C21 C19 122.3(4) . . ?
O12 C21 C19 114.7(4) 1 . ?
O12 C21 C19 114.7(4) . . ?
Mn2 O1S H1S 104.5 . . ?
Mn2 O1S H2S 119.3 . . ?
H1S O1S H2S 112.3 . . ?
Mn2 O2S H3S 122.8 . . ?
Mn2 O2S H4S 120.2 . . ?
H3S O2S H4S 112.1 . . ?
C1M O1M H1M 109.5 . . ?
O1M C1M H1M1 109.5 1 . ?
O1M C1M H1M1 109.5 . . ?
O1M C1M H1M2 109.5 1 . ?
O1M C1M H1M2 109.5 . . ?
H1M1 C1M H1M2 109.5 . . ?
O1M C1M H1M3 109.5 1 . ?
O1M C1M H1M3 109.5 . . ?
H1M1 C1M H1M3 109.5 . . ?
H1M2 C1M H1M3 109.5 . . ?
H1W O1W H2W 110.6 . . ?
H3W O2W H4W 113.0 . . ?
H3W O2W H5W 112.8 . . ?
H4W O2W H5W 113.0 . . ?

loop_
_geom_bond_atom_site_label_1
_geom_bond_atom_site_label_2
_geom_bond_distance
_geom_bond_site_symmetry_2
_geom_bond_publ_flag
Mn1 N1 2.030(3) . y
Mn1 N2 1.947(3) . y
Mn1 O1 2.147(3) . y
Mn1 O2 2.236(3) . y
Mn1 O3 1.954(3) . y
Mn1 O4 1.949(3) . y
Mn2 N3 2.297(3) . y
Mn2 O6 2.152(3) . y
Mn2 O9 2.326(3) . y
Mn2 O1S 2.192(3) . y
Mn2 O2S 2.181(3) . y
Mn2 O9 2.357(3) 2_656 ?
O1 C6 1.264(5) . ?
O2 C7 1.260(5) . ?
O3 C13 1.312(5) . ?
O4 C14 1.312(5) . ?
O5 C6 1.243(5) . ?
O6 C7 1.240(5) . ?
O7 C13 1.206(5) . ?
O8 C14 1.209(5) . ?
O9 C20 1.273(5) . ?
O9 Mn2 2.357(3) 2_656 ?
O10 C21 1.206(5) . ?
O11 C20 1.241(5) . ?
O12 C21 1.330(5) . ?
N1 C1 1.342(5) . ?
N1 C5 1.343(5) . ?
N2 C8 1.330(5) . ?
N2 C12 1.349(5) . ?
N3 C15 1.331(5) . ?
N3 C19 1.341(5) . ?
C1 C2 1.385(5) . ?
C1 C6 1.513(5) . ?
C2 C3 1.385(6) . ?
C2 H2 0.9300 . ?
C3 C4 1.401(6) . ?
C3 H3 0.9300 . ?
C4 C5 1.386(5) . ?
C4 H4 0.9300 . ?
C5 C7 1.511(5) . ?
C8 C9 1.374(6) . ?
C8 C13 1.526(5) . ?
C9 C10 1.390(6) . ?
C9 H9 0.9300 . ?
C10 C11 1.387(7) . ?
C10 H10 0.9300 . ?
C11 C12 1.382(6) . ?
C11 H11 0.9300 . ?
C12 C14 1.519(6) . ?
C13 O7 1.206(5) 1 ?
C15 C16 1.399(6) . ?
C15 C20 1.524(5) . ?
C16 C17 1.379(6) . ?
C16 H16 0.9300 . ?
C17 C18 1.378(7) . ?
C17 H17 0.9300 . ?
C18 C19 1.395(6) . ?
C18 H18 0.9300 . ?
C19 C21 1.492(6) . ?
C21 O12 1.330(5) 1 ?
O1S H1S 0.8200 . ?
O1S H2S 0.8200 . ?
O2S H3S 0.8200 . ?
O2S H4S 0.8200 . ?
O1M C1M 1.372(8) . ?
O1M H1M 0.8200 . ?
C1M O1M 1.372(8) 1 ?
C1M H1M1 0.9600 . ?
C1M H1M2 0.9600 . ?
C1M H1M3 0.9600 . ?
O1W H1W 0.8300 . ?
O1W H2W 0.8300 . ?
O2W H3W 0.8203 . ?
O2W H4W 0.8200 . ?
O2W H5W 0.8200 . ?

loop_
_geom_hbond_atom_site_label_D
_geom_hbond_atom_site_label_H
_geom_hbond_atom_site_label_A
_geom_hbond_distance_DH
_geom_hbond_distance_HA
_geom_hbond_distance_DA
_geom_hbond_angle_DHA
_geom_hbond_site_symmetry_A
O1S H1S O11 0.82 1.81 2.622(4) 168.5 2_656
O1S H2S O1M 0.82 1.95 2.758(5) 169.4 1
O2S H3S O5 0.82 1.95 2.728(4) 157.6 1_654
O2S H4S O1W 0.82 2.06 2.876(5) 174.1 2_556
O1M H1M O1S 0.82 2.10 2.823(5) 147.0 2_666
O1W H1W O8 0.83 2.16 2.935(5) 155.7 1_545
O1W H2W O7 0.83 1.98 2.788(4) 162.8 1
O2W H3W O12 0.82 1.77 2.444(6) 137.9 1
O2W H4W O2 0.82 1.95 2.727(5) 156.9 2_566
O2W H5W O11 0.82 1.99 2.779(6) 161.3 1_565

loop_
_geom_torsion_atom_site_label_1
_geom_torsion_atom_site_label_2
_geom_torsion_atom_site_label_3
_geom_torsion_atom_site_label_4
_geom_torsion
_geom_torsion_site_symmetry_1
_geom_torsion_site_symmetry_4
N2 Mn1 O1 C6 172.6(3) . .
O4 Mn1 O1 C6 -106.9(3) . .
O3 Mn1 O1 C6 92.6(3) . .
N1 Mn1 O1 C6 -3.2(3) . .
O2 Mn1 O1 C6 -0.7(4) . .
N2 Mn1 O2 C7 -175.7(3) . .
O4 Mn1 O2 C7 104.0(3) . .
O3 Mn1 O2 C7 -96.6(3) . .
N1 Mn1 O2 C7 0.0(3) . .
O1 Mn1 O2 C7 -2.6(4) . .
N2 Mn1 O3 C13 -2.6(3) . .
O4 Mn1 O3 C13 -10.2(6) . .
N1 Mn1 O3 C13 176.2(3) . .
O1 Mn1 O3 C13 99.6(3) . .
O2 Mn1 O3 C13 -109.2(3) . .
N2 Mn1 O4 C14 1.8(3) . .
O3 Mn1 O4 C14 9.4(6) . .
N1 Mn1 O4 C14 -177.3(3) . .
O1 Mn1 O4 C14 -100.0(3) . .
O2 Mn1 O4 C14 107.6(3) . .
O2S Mn2 O6 C7 -4.5(17) . .
O1S Mn2 O6 C7 90.0(11) . .
N3 Mn2 O6 C7 -47.1(11) . .
O9 Mn2 O6 C7 -117.6(11) . .
O9 Mn2 O6 C7 172.0(11) 2_656 .
O6 Mn2 O9 C20 90.7(3) . .
O2S Mn2 O9 C20 -80.0(3) . .
O1S Mn2 O9 C20 -172.7(3) . .
N3 Mn2 O9 C20 1.9(3) . .
O9 Mn2 O9 C20 -176.9(4) 2_656 .
O6 Mn2 O9 Mn2 -92.39(14) . 2_656
O2S Mn2 O9 Mn2 96.88(13) . 2_656
O1S Mn2 O9 Mn2 4.2(3) . 2_656
N3 Mn2 O9 Mn2 178.83(15) . 2_656
O9 Mn2 O9 Mn2 0.0 2_656 2_656
O4 Mn1 N1 C1 94.1(3) . .
O3 Mn1 N1 C1 -88.2(3) . .
O1 Mn1 N1 C1 2.6(3) . .
O2 Mn1 N1 C1 -176.1(3) . .
O4 Mn1 N1 C5 -91.4(3) . .
O3 Mn1 N1 C5 86.2(3) . .
O1 Mn1 N1 C5 177.0(3) . .
O2 Mn1 N1 C5 -1.7(3) . .
O4 Mn1 N2 C8 178.9(3) . .
O3 Mn1 N2 C8 1.6(3) . .
O1 Mn1 N2 C8 -88.4(3) . .
O2 Mn1 N2 C8 88.2(3) . .
O4 Mn1 N2 C12 -1.4(3) . .
O3 Mn1 N2 C12 -178.6(3) . .
O1 Mn1 N2 C12 91.3(3) . .
O2 Mn1 N2 C12 -92.1(3) . .
O6 Mn2 N3 C15 -92.0(3) . .
O2S Mn2 N3 C15 94.8(3) . .
O1S Mn2 N3 C15 176.2(3) . .
O9 Mn2 N3 C15 -0.2(3) . .
O9 Mn2 N3 C15 1.6(4) 2_656 .
O6 Mn2 N3 C19 88.3(3) . .
O2S Mn2 N3 C19 -84.9(3) . .
O1S Mn2 N3 C19 -3.6(4) . .
O9 Mn2 N3 C19 -179.9(3) . .
O9 Mn2 N3 C19 -178.1(3) 2_656 .
C5 N1 C1 C2 0.1(5) . .
Mn1 N1 C1 C2 174.5(3) . .
C5 N1 C1 C6 -176.1(3) . .
Mn1 N1 C1 C6 -1.8(4) . .
N1 C1 C2 C3 0.4(6) . .
C6 C1 C2 C3 176.1(4) . .
C1 C2 C3 C4 -0.4(6) . .
C2 C3 C4 C5 0.0(6) . .
C1 N1 C5 C4 -0.6(6) . .
Mn1 N1 C5 C4 -174.8(3) . .
C1 N1 C5 C7 177.2(3) . .
Mn1 N1 C5 C7 2.9(4) . .
C3 C4 C5 N1 0.5(6) . .
C3 C4 C5 C7 -177.0(4) . .
Mn1 O1 C6 O5 -175.0(3) . .
Mn1 O1 C6 C1 3.3(4) . .
N1 C1 C6 O5 177.3(3) . .
C2 C1 C6 O5 1.3(6) . .
N1 C1 C6 O1 -1.1(5) . .
C2 C1 C6 O1 -177.1(4) . .
Mn2 O6 C7 O2 8.2(14) . .
Mn2 O6 C7 C5 -171.2(9) . .
Mn1 O2 C7 O6 -178.0(4) . .
Mn1 O2 C7 C5 1.4(4) . .
N1 C5 C7 O6 176.7(4) . .
C4 C5 C7 O6 -5.6(6) . .
N1 C5 C7 O2 -2.8(5) . .
C4 C5 C7 O2 174.9(4) . .
C12 N2 C8 C9 -1.3(6) . .
Mn1 N2 C8 C9 178.4(3) . .
C12 N2 C8 C13 179.7(3) . .
Mn1 N2 C8 C13 -0.5(5) . .
N2 C8 C9 C10 0.4(7) . .
C13 C8 C9 C10 179.1(5) . .
C8 C9 C10 C11 0.0(8) . .
C9 C10 C11 C12 0.6(8) . .
C8 N2 C12 C11 1.9(6) . .
Mn1 N2 C12 C11 -177.8(3) . .
C8 N2 C12 C14 -179.5(4) . .
Mn1 N2 C12 C14 0.8(4) . .
C10 C11 C12 N2 -1.5(7) . .
C10 C11 C12 C14 -179.8(5) . .
O7 O7 C13 O3 0.0(2) 1 .
O7 O7 C13 C8 0.0(2) 1 .
Mn1 O3 C13 O7 -177.7(4) . 1
Mn1 O3 C13 O7 -177.7(4) . .
Mn1 O3 C13 C8 3.0(5) . .
N2 C8 C13 O7 179.1(4) . 1
C9 C8 C13 O7 0.3(7) . 1
N2 C8 C13 O7 179.1(4) . .
C9 C8 C13 O7 0.3(7) . .
N2 C8 C13 O3 -1.6(5) . .
C9 C8 C13 O3 179.7(4) . .
Mn1 O4 C14 O8 178.1(4) . .
Mn1 O4 C14 C12 -1.8(5) . .
N2 C12 C14 O8 -179.2(4) . .
C11 C12 C14 O8 -0.8(8) . .
N2 C12 C14 O4 0.6(5) . .
C11 C12 C14 O4 179.0(4) . .
C19 N3 C15 C16 -0.7(6) . .
Mn2 N3 C15 C16 179.6(3) . .
C19 N3 C15 C20 178.4(3) . .
Mn2 N3 C15 C20 -1.3(4) . .
N3 C15 C16 C17 0.0(6) . .
C20 C15 C16 C17 -179.1(4) . .
C15 C16 C17 C18 1.4(6) . .
C16 C17 C18 C19 -1.9(7) . .
C15 N3 C19 C18 0.1(6) . .
Mn2 N3 C19 C18 179.8(3) . .
C15 N3 C19 C21 -179.5(3) . .
Mn2 N3 C19 C21 0.2(5) . .
C17 C18 C19 N3 1.2(7) . .
C17 C18 C19 C21 -179.2(4) . .
Mn2 O9 C20 O11 177.0(4) . .
Mn2 O9 C20 O11 0.8(7) 2_656 .
Mn2 O9 C20 C15 -3.2(5) . .
Mn2 O9 C20 C15 -179.3(2) 2_656 .
N3 C15 C20 O11 -177.2(4) . .
C16 C15 C20 O11 2.0(6) . .
N3 C15 C20 O9 3.0(5) . .
C16 C15 C20 O9 -177.9(4) . .
O12 O12 C21 O10 0.0(3) 1 .
O12 O12 C21 C19 0.00(14) 1 .
N3 C19 C21 O10 -3.4(6) . .
C18 C19 C21 O10 177.0(4) . .
N3 C19 C21 O12 175.6(4) . 1
C18 C19 C21 O12 -4.1(6) . 1
N3 C19 C21 O12 175.6(4) . .
C18 C19 C21 O12 -4.1(6) . .
